data_4339943
loop_
_publ_author_name
'Jiang, Hai-Long'
'Ma, En'
'Mao, Jiang-Gao'

_publ_section_title
;
 New luminescent solids in the Ln-W(Mo)-Te-O-(Cl) systems.
;
_journal_issue 17
_journal_name_full 'Inorganic chemistry'
_journal_page_first 7012
_journal_page_last 7023
_journal_paper_doi 10.1021/ic700793n
_journal_volume 46
_journal_year 2007
_chemical_formula_sum 'Mo Nd2 O14 Te4'
_chemical_formula_weight 1118.82
_chemical_name_systematic
; 
 ? 
;
_space_group_IT_number 2
_symmetry_cell_setting triclinic
_symmetry_space_group_name_Hall '-P 1'
_symmetry_space_group_name_H-M 'P -1'
_atom_sites_solution_primary direct
_atom_sites_solution_secondary difmap
_audit_creation_method SHELXL-97
_cell_angle_alpha 89.719(7)
_cell_angle_beta 72.531(6)
_cell_angle_gamma 86.593(7)
_cell_formula_units_Z 2
_cell_length_a 6.9494(18)
_cell_length_b 9.931(3)
_cell_length_c 10.116(3)
_cell_measurement_temperature 293(2)
_cell_volume 664.7(3)
_computing_structure_refinement 'SHELXL-97 (Sheldrick, 1997)'
_computing_structure_solution 'SHELXS-97 (Sheldrick, 1990)'
_diffrn_ambient_temperature 293(2)
_diffrn_measured_fraction_theta_full 0.969
_diffrn_measured_fraction_theta_max 0.969
_diffrn_measurement_device_type 'Rigaku SATURN70'
_diffrn_measurement_method CCD_Profile_fitting
_diffrn_radiation_monochromator graphite
_diffrn_radiation_source 'fine-focus sealed tube'
_diffrn_radiation_type MoK\a
_diffrn_radiation_wavelength 0.71073
_diffrn_reflns_av_R_equivalents 0.0201
_diffrn_reflns_av_sigmaI/netI 0.0325
_diffrn_reflns_limit_h_max 8
_diffrn_reflns_limit_h_min -8
_diffrn_reflns_limit_k_max 12
_diffrn_reflns_limit_k_min -8
_diffrn_reflns_limit_l_max 13
_diffrn_reflns_limit_l_min -13
_diffrn_reflns_number 5107
_diffrn_reflns_theta_full 27.48
_diffrn_reflns_theta_max 27.48
_diffrn_reflns_theta_min 3.08
_diffrn_standards_decay_% <1%
_exptl_absorpt_coefficient_mu 17.299
_exptl_absorpt_correction_T_max 1.0000
_exptl_absorpt_correction_T_min 0.8493
_exptl_absorpt_correction_type multi-scan
_exptl_crystal_colour purple
_exptl_crystal_density_diffrn 5.590
_exptl_crystal_density_method 'not measured'
_exptl_crystal_description Prism
_exptl_crystal_F_000 964
_exptl_crystal_size_max 0.0800
_exptl_crystal_size_mid 0.0300
_exptl_crystal_size_min 0.0200
_refine_diff_density_max 1.093
_refine_diff_density_min -0.813
_refine_diff_density_rms 0.197
_refine_ls_extinction_coef 0.00044(13)
_refine_ls_extinction_expression Fc^*^=kFc[1+0.001xFc^2^\l^3^/sin(2\q)]^-1/4^
_refine_ls_extinction_method SHELXL
_refine_ls_goodness_of_fit_ref 1.025
_refine_ls_matrix_type full
_refine_ls_number_parameters 191
_refine_ls_number_reflns 2944
_refine_ls_number_restraints 0
_refine_ls_restrained_S_all 1.025
_refine_ls_R_factor_all 0.0249
_refine_ls_R_factor_gt 0.0199
_refine_ls_shift/su_max 0.001
_refine_ls_shift/su_mean 0.000
_refine_ls_structure_factor_coef Fsqd
_refine_ls_weighting_details 'calc w=1/[\s^2^(Fo^2^)+(0.0167P)^2^+0.0000P] where P=(Fo^2^+2Fc^2^)/3'
_refine_ls_weighting_scheme calc
_refine_ls_wR_factor_gt 0.0405
_refine_ls_wR_factor_ref 0.0420
_reflns_number_gt 2611
_reflns_number_total 2944
_reflns_threshold_expression >2sigma(I)
_cod_data_source_file ic700793n-file002.cif
_cod_data_source_block 1
_cod_depositor_comments
;
The following automatic conversions were performed:

'_exptl_absorpt_correction_type' value 'Multi-scan' changed to
'multi-scan' according to
/usr/data/users/saulius/automatic-downloads/retrospective/ACS/lib/dictionaries/cif_core.dic
dictionary named 'cif_core.dic' version 2.4.2 from 2011-04-26.

Automatic conversion script
Id: cif_fix_values 2281 2013-09-26 08:29:07Z andrius 
;
_cod_original_sg_symbol_H-M P-1
_cod_database_code 4339943

loop_
_symmetry_equiv_pos_as_xyz
'x, y, z'
'-x, -y, -z'

loop_
_atom_site_label
_atom_site_type_symbol
_atom_site_fract_x
_atom_site_fract_y
_atom_site_fract_z
_atom_site_U_iso_or_equiv
_atom_site_adp_type
_atom_site_occupancy
_atom_site_symmetry_multiplicity
_atom_site_calc_flag
Nd1 Nd 0.35714(4) 0.31088(3) 0.08627(2) 0.00787(7) Uani 1 1 d
Nd2 Nd 0.77896(4) 0.46378(3) 0.21535(3) 0.00868(7) Uani 1 1 d
Mo1 Mo 0.48006(7) 0.03888(4) 0.76926(4) 0.01078(10) Uani 1 1 d
Te1 Te 0.05648(5) 0.79274(3) 0.04407(3) 0.00933(8) Uani 1 1 d
Te2 Te 0.25423(5) 0.60942(3) 0.28315(3) 0.00921(8) Uani 1 1 d
Te3 Te 0.36550(5) 0.26808(3) 0.46121(3) 0.00875(8) Uani 1 1 d
Te4 Te 0.92945(5) 0.16405(3) 0.37063(3) 0.00979(8) Uani 1 1 d
O1 O 0.8952(5) 0.6488(3) 0.0515(4) 0.0144(8) Uani 1 1 d
O2 O 0.2928(5) 0.7049(4) 0.9326(3) 0.0143(8) Uani 1 1 d
O3 O 0.1290(5) 0.7658(4) 0.2121(3) 0.0147(8) Uani 1 1 d
O4 O 0.1161(5) 0.4904(3) 0.2076(4) 0.0128(8) Uani 1 1 d
O5 O 0.4944(5) 0.5818(4) 0.1348(3) 0.0121(7) Uani 1 1 d
O6 O 0.4174(5) 0.3902(3) 0.3140(3) 0.0087(7) Uani 1 1 d
O7 O 0.0725(5) 0.2766(4) 0.4607(4) 0.0136(8) Uani 1 1 d
O8 O 0.3105(5) 0.3899(4) 0.6042(4) 0.0177(8) Uani 1 1 d
O9 O 0.7144(5) 0.2933(4) 0.4020(3) 0.0134(7) Uani 1 1 d
O10 O 0.0271(5) 0.2249(4) 0.1886(3) 0.0156(8) Uani 1 1 d
O11 O 0.6254(6) 0.8848(4) 0.7672(4) 0.0214(9) Uani 1 1 d
O12 O 0.4166(6) 0.1227(4) 0.9306(4) 0.0291(10) Uani 1 1 d
O13 O 0.6151(6) 0.1399(4) 0.6379(4) 0.0272(10) Uani 1 1 d
O14 O 0.2555(6) 0.0041(5) 0.7361(5) 0.0337(11) Uani 1 1 d

loop_
_atom_site_aniso_label
_atom_site_aniso_U_11
_atom_site_aniso_U_22
_atom_site_aniso_U_33
_atom_site_aniso_U_23
_atom_site_aniso_U_13
_atom_site_aniso_U_12
Nd1 0.00604(14) 0.01057(14) 0.00673(12) -0.00086(10) -0.00188(10) 0.00166(10)
Nd2 0.00748(14) 0.01069(14) 0.00845(12) -0.00065(10) -0.00331(10) -0.00020(10)
Mo1 0.0131(2) 0.0091(2) 0.0103(2) -0.00135(16) -0.00395(18) 0.00077(17)
Te1 0.00730(17) 0.00881(16) 0.01105(15) -0.00230(12) -0.00187(13) 0.00163(12)
Te2 0.00814(17) 0.01203(16) 0.00692(15) -0.00346(12) -0.00155(13) 0.00028(12)
Te3 0.01172(18) 0.00847(16) 0.00597(14) -0.00088(12) -0.00274(13) 0.00056(12)
Te4 0.00865(17) 0.01171(17) 0.00910(15) 0.00180(12) -0.00305(13) 0.00072(12)
O1 0.013(2) 0.0158(19) 0.0177(18) 0.0083(15) -0.0086(16) -0.0060(15)
O2 0.0065(18) 0.022(2) 0.0137(17) -0.0067(15) -0.0033(15) 0.0047(15)
O3 0.018(2) 0.0146(19) 0.0145(18) -0.0040(14) -0.0099(16) 0.0029(15)
O4 0.0068(18) 0.0140(19) 0.0192(18) -0.0067(15) -0.0068(15) 0.0034(14)
O5 0.0082(18) 0.0158(19) 0.0117(17) -0.0005(14) -0.0031(15) 0.0049(14)
O6 0.0073(18) 0.0108(17) 0.0082(15) 0.0005(13) -0.0025(14) 0.0002(13)
O7 0.0091(18) 0.0157(19) 0.0164(18) -0.0053(15) -0.0044(15) -0.0018(14)
O8 0.022(2) 0.018(2) 0.0131(18) -0.0073(15) -0.0056(16) -0.0023(16)
O9 0.0089(19) 0.0167(19) 0.0136(17) 0.0017(14) -0.0024(15) 0.0017(14)
O10 0.014(2) 0.022(2) 0.0107(17) 0.0013(15) -0.0022(15) -0.0042(15)
O11 0.031(2) 0.017(2) 0.0157(18) -0.0001(15) -0.0080(18) 0.0082(17)
O12 0.047(3) 0.020(2) 0.017(2) -0.0053(17) -0.007(2) 0.0050(19)
O13 0.031(3) 0.030(2) 0.023(2) 0.0110(18) -0.010(2) -0.0104(19)
O14 0.023(3) 0.039(3) 0.044(3) -0.002(2) -0.017(2) -0.005(2)

loop_
_atom_type_symbol
_atom_type_description
_atom_type_scat_dispersion_real
_atom_type_scat_dispersion_imag
_atom_type_scat_source
O O 0.0106 0.0060 'International Tables Vol C Tables 4.2.6.8 and 6.1.1.4'
Mo Mo -1.6832 0.6857 'International Tables Vol C Tables 4.2.6.8 and 6.1.1.4'
Te Te -0.5308 1.6751 'International Tables Vol C Tables 4.2.6.8 and 6.1.1.4'
Nd Nd -0.1943 3.0179 'International Tables Vol C Tables 4.2.6.8 and 6.1.1.4'

loop_
_geom_angle_atom_site_label_1
_geom_angle_atom_site_label_2
_geom_angle_atom_site_label_3
_geom_angle
_geom_angle_site_symmetry_1
_geom_angle_site_symmetry_3
O2 Nd1 O12 88.44(13) 2_666 1_554
O2 Nd1 O10 147.57(13) 2_666 .
O12 Nd1 O10 85.43(13) 1_554 .
O2 Nd1 O4 125.06(11) 2_666 .
O12 Nd1 O4 145.93(12) 1_554 .
O10 Nd1 O4 69.43(12) . .
O2 Nd1 O5 77.81(12) 2_666 2_665
O12 Nd1 O5 78.93(13) 1_554 2_665
O10 Nd1 O5 131.62(11) . 2_665
O4 Nd1 O5 100.47(12) . 2_665
O2 Nd1 O11 79.05(13) 2_666 2_666
O12 Nd1 O11 76.03(13) 1_554 2_666
O10 Nd1 O11 68.56(13) . 2_666
O4 Nd1 O11 113.06(12) . 2_666
O5 Nd1 O11 146.12(12) 2_665 2_666
O2 Nd1 O1 143.66(12) 2_666 2_665
O12 Nd1 O1 74.90(13) 1_554 2_665
O10 Nd1 O1 64.24(11) . 2_665
O4 Nd1 O1 73.59(11) . 2_665
O5 Nd1 O1 67.52(11) 2_665 2_665
O11 Nd1 O1 125.64(12) 2_666 2_665
O2 Nd1 O6 68.90(10) 2_666 .
O12 Nd1 O6 142.20(12) 1_554 .
O10 Nd1 O6 97.67(11) . .
O4 Nd1 O6 66.52(10) . .
O5 Nd1 O6 122.23(11) 2_665 .
O11 Nd1 O6 70.34(11) 2_666 .
O1 Nd1 O6 139.98(11) 2_665 .
O2 Nd1 Te2 94.54(8) 2_666 .
O12 Nd1 Te2 173.04(10) 1_554 .
O10 Nd1 Te2 95.31(8) . .
O4 Nd1 Te2 30.52(7) . .
O5 Nd1 Te2 95.53(8) 2_665 .
O11 Nd1 Te2 110.70(9) 2_666 .
O1 Nd1 Te2 99.16(8) 2_665 .
O6 Nd1 Te2 44.60(7) . .
O2 Nd1 Nd2 35.40(8) 2_666 .
O12 Nd1 Nd2 123.82(10) 1_554 .
O10 Nd1 Nd2 137.45(8) . .
O4 Nd1 Nd2 89.97(8) . .
O5 Nd1 Nd2 87.44(8) 2_665 .
O11 Nd1 Nd2 87.85(9) 2_666 .
O1 Nd1 Nd2 146.18(8) 2_665 .
O6 Nd1 Nd2 39.96(7) . .
Te2 Nd1 Nd2 59.545(14) . .
O2 Nd1 Nd2 156.78(8) 2_666 1_455
O12 Nd1 Nd2 114.77(10) 1_554 1_455
O10 Nd1 Nd2 43.21(9) . 1_455
O4 Nd1 Nd2 31.85(7) . 1_455
O5 Nd1 Nd2 104.83(8) 2_665 1_455
O11 Nd1 Nd2 106.21(9) 2_666 1_455
O1 Nd1 Nd2 50.56(8) 2_665 1_455
O6 Nd1 Nd2 91.22(7) . 1_455
Te2 Nd1 Nd2 62.324(11) . 1_455
Nd2 Nd1 Nd2 121.416(19) . 1_455
O2 Nd1 Nd2 113.78(9) 2_666 2_665
O12 Nd1 Nd2 87.23(10) 1_554 2_665
O10 Nd1 Nd2 97.72(8) . 2_665
O4 Nd1 Nd2 74.34(8) . 2_665
O5 Nd1 Nd2 36.67(8) 2_665 2_665
O11 Nd1 Nd2 158.87(9) 2_666 2_665
O1 Nd1 Nd2 35.19(8) 2_665 2_665
O6 Nd1 Nd2 129.10(7) . 2_665
Te2 Nd1 Nd2 85.82(2) . 2_665
Nd2 Nd1 Nd2 112.441(16) . 2_665
Nd2 Nd1 Nd2 69.015(14) 1_455 2_665
O8 Nd2 O4 86.99(12) 2_666 1_655
O8 Nd2 O2 152.97(12) 2_666 2_666
O4 Nd2 O2 119.19(11) 1_655 2_666
O8 Nd2 O1 91.03(13) 2_666 .
O4 Nd2 O1 74.14(12) 1_655 .
O2 Nd2 O1 102.03(12) 2_666 .
O8 Nd2 O9 82.93(13) 2_666 .
O4 Nd2 O9 95.38(12) 1_655 .
O2 Nd2 O9 87.68(12) 2_666 .
O1 Nd2 O9 168.22(11) . .
O8 Nd2 O6 84.34(12) 2_666 .
O4 Nd2 O6 156.97(11) 1_655 .
O2 Nd2 O6 68.89(11) 2_666 .
O1 Nd2 O6 127.22(11) . .
O9 Nd2 O6 62.41(11) . .
O8 Nd2 O5 86.99(12) 2_666 .
O4 Nd2 O5 140.25(12) 1_655 .
O2 Nd2 O5 76.90(11) 2_666 .
O1 Nd2 O5 66.73(11) . .
O9 Nd2 O5 122.72(11) . .
O6 Nd2 O5 60.54(11) . .
O8 Nd2 O10 126.92(12) 2_666 1_655
O4 Nd2 O10 64.00(11) 1_655 1_655
O2 Nd2 O10 66.63(10) 2_666 1_655
O1 Nd2 O10 118.77(11) . 1_655
O9 Nd2 O10 58.88(11) . 1_655
O6 Nd2 O10 105.13(10) . 1_655
O5 Nd2 O10 143.51(10) . 1_655
O8 Nd2 Te1 173.22(10) 2_666 2_665
O4 Nd2 Te1 90.01(8) 1_655 2_665
O2 Nd2 Te1 29.20(8) 2_666 2_665
O1 Nd2 Te1 94.00(8) . 2_665
O9 Nd2 Te1 91.32(8) . 2_665
O6 Nd2 Te1 96.19(7) . 2_665
O5 Nd2 Te1 99.17(7) . 2_665
O10 Nd2 Te1 46.41(7) 1_655 2_665
O8 Nd2 Te4 101.69(10) 2_666 .
O4 Nd2 Te4 74.78(9) 1_655 .
O2 Nd2 Te4 80.77(9) 2_666 .
O1 Nd2 Te4 145.61(8) . .
O9 Nd2 Te4 28.84(8) . .
O6 Nd2 Te4 86.13(7) . .
O5 Nd2 Te4 144.77(8) . .
O10 Nd2 Te4 30.90(7) 1_655 .
Te1 Nd2 Te4 71.64(2) 2_665 .
O8 Nd2 Nd1 119.45(9) 2_666 .
O4 Nd2 Nd1 153.56(8) 1_655 .
O2 Nd2 Nd1 34.66(8) 2_666 .
O1 Nd2 Nd1 103.34(8) . .
O9 Nd2 Nd1 88.44(8) . .
O6 Nd2 Nd1 40.66(7) . .
O5 Nd2 Nd1 49.70(8) . .
O10 Nd2 Nd1 96.56(7) 1_655 .
Te1 Nd2 Nd1 63.710(15) 2_665 .
Te4 Nd2 Nd1 97.942(18) . .
O8 Nd2 Nd1 117.97(9) 2_666 1_655
O4 Nd2 Nd1 33.11(8) 1_655 1_655
O2 Nd2 Nd1 86.77(8) 2_666 1_655
O1 Nd2 Nd1 86.15(8) . 1_655
O9 Nd2 Nd1 87.78(8) . 1_655
O6 Nd2 Nd1 141.19(7) . 1_655
O5 Nd2 Nd1 144.01(8) . 1_655
O10 Nd2 Nd1 36.10(7) 1_655 1_655
Te1 Nd2 Nd1 57.972(10) 2_665 1_655
Te4 Nd2 Nd1 59.628(12) . 1_655
Nd1 Nd2 Nd1 121.417(19) . 1_655
O13 Mo1 O14 108.3(2) . .
O13 Mo1 O12 110.9(2) . .
O14 Mo1 O12 107.8(2) . .
O13 Mo1 O11 108.60(19) . 1_545
O14 Mo1 O11 109.0(2) . 1_545
O12 Mo1 O11 112.12(18) . 1_545
O1 Te1 O2 95.57(16) 1_455 1_554
O1 Te1 O3 100.51(15) 1_455 .
O2 Te1 O3 93.93(15) 1_554 .
O1 Te1 Nd2 61.32(11) 1_455 2_665
O2 Te1 Nd2 39.46(10) 1_554 2_665
O3 Te1 Nd2 117.22(10) . 2_665
O4 Te2 O5 92.82(15) . .
O4 Te2 O3 91.13(14) . .
O5 Te2 O3 99.45(15) . .
O4 Te2 O6 78.09(13) . .
O5 Te2 O6 71.77(13) . .
O3 Te2 O6 165.49(11) . .
O4 Te2 Nd1 41.47(10) . .
O5 Te2 Nd1 59.01(11) . .
O3 Te2 Nd1 117.79(9) . .
O6 Te2 Nd1 47.89(7) . .
O8 Te3 O6 98.38(15) . .
O8 Te3 O7 92.45(14) . .
O6 Te3 O7 87.90(14) . .
O8 Te3 O9 92.69(14) . .
O6 Te3 O9 75.59(13) . .
O7 Te3 O9 163.26(13) . .
O9 Te4 O10 89.09(15) . 1_655
O9 Te4 O7 91.45(15) . 1_655
O10 Te4 O7 99.80(15) 1_655 1_655
O9 Te4 Nd2 40.07(11) . .
O10 Te4 Nd2 50.51(11) 1_655 .
O7 Te4 Nd2 88.25(11) 1_655 .
Te1 O1 Nd2 135.23(16) 1_655 .
Te1 O1 Nd1 112.90(15) 1_655 2_665
Nd2 O1 Nd1 108.19(12) . 2_665
Te1 O2 Nd1 138.07(17) 1_556 2_666
Te1 O2 Nd2 111.35(15) 1_556 2_666
Nd1 O2 Nd2 109.94(13) 2_666 2_666
Te1 O3 Te2 132.28(17) . .
Te2 O4 Nd2 136.74(17) . 1_455
Te2 O4 Nd1 108.01(14) . .
Nd2 O4 Nd1 115.04(13) 1_455 .
Te2 O5 Nd1 135.65(17) . 2_665
Te2 O5 Nd2 111.45(14) . .
Nd1 O5 Nd2 108.96(13) 2_665 .
Te3 O6 Te2 132.44(16) . .
Te3 O6 Nd2 117.67(14) . .
Te2 O6 Nd2 95.28(11) . .
Te3 O6 Nd1 116.91(14) . .
Te2 O6 Nd1 87.51(10) . .
Nd2 O6 Nd1 99.38(11) . .
Te4 O7 Te3 131.73(18) 1_455 .
Te3 O8 Nd2 176.2(2) . 2_666
Te4 O9 Te3 130.41(18) . .
Te4 O9 Nd2 111.09(15) . .
Te3 O9 Nd2 104.21(12) . .
Te4 O10 Nd1 125.11(16) 1_455 .
Te4 O10 Nd2 98.60(14) 1_455 1_455
Nd1 O10 Nd2 100.69(13) . 1_455
Mo1 O11 Nd1 140.5(2) 1_565 2_666
Mo1 O12 Nd1 156.7(2) . 1_556

loop_
_geom_bond_atom_site_label_1
_geom_bond_atom_site_label_2
_geom_bond_distance
_geom_bond_site_symmetry_2
Nd1 O2 2.378(3) 2_666
Nd1 O12 2.385(4) 1_554
Nd1 O10 2.421(4) .
Nd1 O4 2.434(3) .
Nd1 O5 2.434(3) 2_665
Nd1 O11 2.458(4) 2_666
Nd1 O1 2.560(3) 2_665
Nd1 O6 2.596(3) .
Nd1 Te2 3.4956(9) .
Nd1 Nd2 3.9307(8) .
Nd1 Nd2 4.0373(10) 1_455
Nd1 Nd2 4.0775(9) 2_665
Nd2 O8 2.251(3) 2_666
Nd2 O4 2.352(3) 1_655
Nd2 O2 2.422(3) 2_666
Nd2 O1 2.473(3) .
Nd2 O9 2.487(4) .
Nd2 O6 2.559(3) .
Nd2 O5 2.575(3) .
Nd2 O10 2.813(4) 1_655
Nd2 Te1 3.5500(8) 2_665
Nd2 Te4 3.6044(9) .
Nd2 Nd1 4.0373(10) 1_655
Mo1 O13 1.733(4) .
Mo1 O14 1.746(4) .
Mo1 O12 1.757(4) .
Mo1 O11 1.779(4) 1_545
Te1 O1 1.856(3) 1_455
Te1 O2 1.859(3) 1_554
Te1 O3 1.926(3) .
Te1 Nd2 3.5500(8) 2_665
Te2 O4 1.867(3) .
Te2 O5 1.887(3) .
Te2 O3 1.972(3) .
Te2 O6 2.457(3) .
Te3 O8 1.826(3) .
Te3 O6 1.879(3) .
Te3 O7 2.035(3) .
Te3 O9 2.345(3) .
Te4 O9 1.864(3) .
Te4 O10 1.872(3) 1_655
Te4 O7 1.937(3) 1_655
O1 Te1 1.856(3) 1_655
O1 Nd1 2.560(3) 2_665
O2 Te1 1.859(3) 1_556
O2 Nd1 2.378(3) 2_666
O2 Nd2 2.422(3) 2_666
O4 Nd2 2.352(3) 1_455
O5 Nd1 2.434(3) 2_665
O7 Te4 1.937(3) 1_455
O8 Nd2 2.251(3) 2_666
O10 Te4 1.872(3) 1_455
O10 Nd2 2.813(4) 1_455
O11 Mo1 1.779(4) 1_565
O11 Nd1 2.458(4) 2_666
O12 Nd1 2.385(4) 1_556
